data_4314940
loop_
_publ_author_name
'Ashis K. Patra'
'Koustubh S. Dube'
'Georgia C. Papaefthymiou'
'Jeanet Conradie'
'Abhik Ghosh'
'Todd C. Harrop'

_publ_contact_author_address
;Department of Chemistry, The University of Georgia, 1001 Ceadr St,
 Athens, GA 30602,USA
;
_publ_contact_author_email tharrop@chem.uga.edu
_publ_contact_author_fax 1-706-542-9454
_publ_contact_author_name 'Todd C. Harrop'
_publ_contact_author_phone 1-706-542-3486
_publ_section_title
;
 Stable Eight-Coordinate Iron(III/II) Complexes
;
_journal_name_full 'Inorganic Chemistry'
_journal_page_first 2032
_journal_page_last 2034
_journal_paper_doi 10.1021/ic1001336
_journal_volume 49
_journal_year 2010
_chemical_absolute_configuration rm
_chemical_formula_moiety 'C35 H39 B2 F8 Fe N13 O'
_chemical_formula_sum 'C35 H39 B2 F8 Fe N13 O'
_chemical_formula_weight 887.26
_chemical_name_systematic
;
 ?
;
_space_group_IT_number 14
_symmetry_cell_setting monoclinic
_symmetry_space_group_name_Hall '-P 2ybc'
_symmetry_space_group_name_H-M 'P 1 21/c 1'
_atom_sites_solution_hydrogens geom
_atom_sites_solution_primary direct
_atom_sites_solution_secondary difmap
_audit_creation_method SHELXL-97
_cell_angle_alpha 90.000(5)
_cell_angle_beta 92.790(5)
_cell_angle_gamma 90.000(5)
_cell_formula_units_Z 4
_cell_length_a 10.079(5)
_cell_length_b 21.830(5)
_cell_length_c 18.185(5)
_cell_measurement_temperature 293(2)
_cell_volume 3996(2)
_computing_cell_refinement 'Bruker APEX II V2008.6-1'
_computing_data_collection 'Bruker APEX II V2008.6-1'
_computing_data_reduction 'Bruker APEX II V2008.6-1'
_computing_molecular_graphics 'Ortep-3 for Windows (Farrugia, 1997)'
_computing_publication_material 'WinGX publication routines (Farrugia, 1999)'
_computing_structure_refinement 'SHELXL-97 (Sheldrick, 1997)'
_computing_structure_solution 'SHELXS-97 (Sheldrick, 1997)'
_diffrn_ambient_temperature 293(2)
_diffrn_detector_area_resol_mean 0.5
_diffrn_measured_fraction_theta_full 0.999
_diffrn_measured_fraction_theta_max 0.999
_diffrn_measurement_device_type 'Bruker Smart CCD Area Detector'
_diffrn_measurement_method 'omega scans'
_diffrn_radiation_monochromator graphite
_diffrn_radiation_source 'fine-focus sealed tube'
_diffrn_radiation_type MoK\a
_diffrn_radiation_wavelength 0.71073
_diffrn_reflns_av_R_equivalents 0.0355
_diffrn_reflns_av_sigmaI/netI 0.0261
_diffrn_reflns_limit_h_max 13
_diffrn_reflns_limit_h_min -13
_diffrn_reflns_limit_k_max 29
_diffrn_reflns_limit_k_min -29
_diffrn_reflns_limit_l_max 24
_diffrn_reflns_limit_l_min -24
_diffrn_reflns_number 54654
_diffrn_reflns_theta_full 28.27
_diffrn_reflns_theta_max 28.27
_diffrn_reflns_theta_min 2.18
_exptl_absorpt_coefficient_mu 0.463
_exptl_absorpt_correction_T_max 0.9508
_exptl_absorpt_correction_T_min 0.8473
_exptl_absorpt_correction_type multi-scan
_exptl_absorpt_process_details SADABS(Sheldrick,1997)
_exptl_crystal_colour blue
_exptl_crystal_density_diffrn 1.475
_exptl_crystal_density_method 'not measured'
_exptl_crystal_description rectangle
_exptl_crystal_F_000 1824
_exptl_crystal_size_max 0.37
_exptl_crystal_size_mid 0.29
_exptl_crystal_size_min 0.11
_refine_diff_density_max 0.815
_refine_diff_density_min -0.658
_refine_diff_density_rms 0.067
_refine_ls_extinction_method none
_refine_ls_goodness_of_fit_ref 1.019
_refine_ls_hydrogen_treatment constr
_refine_ls_matrix_type full
_refine_ls_number_parameters 541
_refine_ls_number_reflns 9905
_refine_ls_number_restraints 0
_refine_ls_restrained_S_all 1.019
_refine_ls_R_factor_all 0.0849
_refine_ls_R_factor_gt 0.0565
_refine_ls_shift/su_max 0.000
_refine_ls_shift/su_mean 0.000
_refine_ls_structure_factor_coef Fsqd
_refine_ls_weighting_details 'calc w=1/[\s^2^(Fo^2^)+(0.1015P)^2^+2.8034P] where P=(Fo^2^+2Fc^2^)/3'
_refine_ls_weighting_scheme calc
_refine_ls_wR_factor_gt 0.1619
_refine_ls_wR_factor_ref 0.1868
_reflns_number_gt 6918
_reflns_number_total 9905
_reflns_threshold_expression >2sigma(I)
_cod_data_source_file ic1001336_si_002.cif
_cod_data_source_block JACScif1
_cod_depositor_comments
;
The following automatic conversions were performed:

'_symmetry_cell_setting' value 'Monoclinic' changed to 'monoclinic'
according to the built-in table from CIF Core dictionary named
'cif_core.dic' version 2.4.1 from 2010-06-29.

Automatic conversion script
Id: cif_fix_values 1646 2011-03-28 12:23:43Z adriana 
;
_cod_database_code 4314940

loop_
_symmetry_equiv_pos_as_xyz
'x, y, z'
'-x, y+1/2, -z+1/2'
'-x, -y, -z'
'x, -y-1/2, z-1/2'

loop_
_atom_site_label
_atom_site_type_symbol
_atom_site_fract_x
_atom_site_fract_y
_atom_site_fract_z
_atom_site_U_iso_or_equiv
_atom_site_adp_type
_atom_site_occupancy
_atom_site_symmetry_multiplicity
_atom_site_calc_flag
_atom_site_refinement_flags
_atom_site_disorder_assembly
_atom_site_disorder_group
Fe1 Fe 0.84688(4) 0.205771(17) 0.12706(2) 0.03654(13) Uani 1 1 d . . .
F1 F 0.8024(3) 0.51556(14) 0.4102(2) 0.1225(12) Uani 1 1 d . . .
F2 F 0.7455(3) 0.44749(13) 0.32327(16) 0.0958(8) Uani 1 1 d . . .
F3 F 0.6350(3) 0.53774(14) 0.3325(2) 0.1195(11) Uani 1 1 d . . .
F4 F 0.6045(4) 0.46484(17) 0.4109(2) 0.1360(13) Uani 1 1 d . . .
F5 F 0.1939(3) 0.3503(3) -0.02512(18) 0.1630(19) Uani 1 1 d . . .
F6 F 0.2487(5) 0.28795(17) -0.1125(3) 0.169(2) Uani 1 1 d . . .
F7 F 0.1510(9) 0.3691(3) -0.1393(2) 0.303(5) Uani 1 1 d . . .
F8 F 0.3550(6) 0.3651(3) -0.0926(4) 0.252(4) Uani 1 1 d . . .
B1 B 0.6984(5) 0.4907(2) 0.3701(3) 0.0684(11) Uani 1 1 d . . .
B2 B 0.2343(6) 0.3458(3) -0.0923(3) 0.0855(15) Uani 1 1 d . . .
O1 O 0.4853(3) 0.37789(14) 0.2026(2) 0.0910(10) Uani 1 1 d . . .
N1 N 0.7655(2) 0.20968(11) 0.24051(13) 0.0427(5) Uani 1 1 d . . .
N2 N 0.6693(3) 0.26001(12) 0.32892(13) 0.0514(6) Uani 1 1 d . . .
N3 N 0.7988(2) 0.31100(11) 0.15913(13) 0.0414(5) Uani 1 1 d . . .
N4 N 0.8840(2) 0.28194(10) 0.03081(13) 0.0419(5) Uani 1 1 d . . .
N5 N 0.9252(2) 0.16036(11) 0.02643(13) 0.0435(5) Uani 1 1 d . . .
N6 N 0.9978(2) 0.16290(12) -0.08650(13) 0.0466(6) Uani 1 1 d . . .
N7 N 0.6392(2) 0.21463(10) 0.07691(13) 0.0403(5) Uani 1 1 d . . .
N8 N 0.4491(2) 0.17522(13) 0.03260(14) 0.0521(6) Uani 1 1 d . . .
N9 N 0.7322(2) 0.10684(10) 0.12668(12) 0.0383(5) Uani 1 1 d . . .
N10 N 0.9713(2) 0.12354(10) 0.18452(12) 0.0385(5) Uani 1 1 d . . .
N11 N 1.0535(2) 0.23815(11) 0.15816(13) 0.0414(5) Uani 1 1 d . . .
N12 N 1.2616(2) 0.21908(12) 0.19628(14) 0.0469(6) Uani 1 1 d . . .
N13 N 0.4453(4) 0.46497(17) 0.1386(2) 0.0813(10) Uani 1 1 d . . .
C1 C 0.7322(3) 0.16974(15) 0.29451(18) 0.0539(7) Uani 1 1 d . . .
H1 H 0.7483 0.1278 0.2941 0.065 Uiso 1 1 calc R . .
C2 C 0.6717(4) 0.20044(16) 0.34906(18) 0.0572(8) Uani 1 1 d . . .
H2 H 0.6388 0.1837 0.3915 0.069 Uiso 1 1 calc R . .
C3 C 0.6130(6) 0.3107(2) 0.3697(2) 0.0856(14) Uani 1 1 d . . .
H3A H 0.5779 0.2955 0.4143 0.128 Uiso 1 1 calc R . .
H3B H 0.5431 0.3297 0.3401 0.128 Uiso 1 1 calc R . .
H3C H 0.6811 0.3404 0.3816 0.128 Uiso 1 1 calc R . .
C4 C 0.7271(3) 0.26376(13) 0.26331(15) 0.0424(6) Uani 1 1 d . . .
C5 C 0.7467(3) 0.31841(14) 0.22114(17) 0.0471(7) Uani 1 1 d . . .
H5 H 0.7228 0.3569 0.2380 0.057 Uiso 1 1 calc R . .
C6 C 0.8198(3) 0.36091(13) 0.11138(17) 0.0427(6) Uani 1 1 d . . .
C7 C 0.8006(3) 0.42254(14) 0.1286(2) 0.0540(7) Uani 1 1 d . . .
H7 H 0.7733 0.4334 0.1750 0.065 Uiso 1 1 calc R . .
C9 C 0.8641(4) 0.45121(16) 0.0082(2) 0.0670(10) Uani 1 1 d . . .
H9 H 0.8787 0.4817 -0.0262 0.080 Uiso 1 1 calc R . .
C8 C 0.8221(4) 0.46716(15) 0.0771(2) 0.0651(9) Uani 1 1 d . . .
H8 H 0.8084 0.5081 0.0886 0.078 Uiso 1 1 calc R . .
C10 C 0.8844(3) 0.39098(15) -0.0098(2) 0.0570(8) Uani 1 1 d . . .
H10 H 0.9120 0.3809 -0.0564 0.068 Uiso 1 1 calc R . .
C11 C 0.8637(3) 0.34459(13) 0.04188(16) 0.0427(6) Uani 1 1 d . . .
C12 C 0.9344(3) 0.26126(14) -0.02694(16) 0.0458(6) Uani 1 1 d . . .
H12 H 0.9579 0.2868 -0.0651 0.055 Uiso 1 1 calc R . .
C13 C 0.9527(3) 0.19607(13) -0.02963(15) 0.0411(6) Uani 1 1 d . . .
C14 C 1.0396(4) 0.18573(18) -0.15761(18) 0.0654(9) Uani 1 1 d . . .
H14A H 1.0665 0.1519 -0.1872 0.098 Uiso 1 1 calc R . .
H14B H 1.1128 0.2135 -0.1497 0.098 Uiso 1 1 calc R . .
H14C H 0.9669 0.2068 -0.1825 0.098 Uiso 1 1 calc R . .
C15 C 1.0001(3) 0.10344(15) -0.06457(19) 0.0560(8) Uani 1 1 d . . .
H15 H 1.0272 0.0699 -0.0916 0.067 Uiso 1 1 calc R . .
C16 C 0.9549(3) 0.10257(15) 0.00472(19) 0.0556(8) Uani 1 1 d . . .
H16 H 0.9457 0.0675 0.0331 0.067 Uiso 1 1 calc R . .
C17 C 0.5573(3) 0.26081(15) 0.05232(17) 0.0504(7) Uani 1 1 d . . .
H17 H 0.5786 0.3023 0.0538 0.060 Uiso 1 1 calc R . .
C18 C 0.4403(3) 0.23723(17) 0.02540(19) 0.0571(8) Uani 1 1 d . . .
H18 H 0.3679 0.2592 0.0058 0.069 Uiso 1 1 calc R . .
C19 C 0.3465(4) 0.1309(2) 0.0093(3) 0.0857(14) Uani 1 1 d . . .
H19A H 0.2701 0.1523 -0.0112 0.129 Uiso 1 1 calc R . .
H19B H 0.3217 0.1073 0.0509 0.129 Uiso 1 1 calc R . .
H19C H 0.3804 0.1041 -0.0272 0.129 Uiso 1 1 calc R . .
C20 C 0.5711(3) 0.16320(13) 0.06419(15) 0.0420(6) Uani 1 1 d . . .
C21 C 0.6215(3) 0.10490(13) 0.08975(16) 0.0436(6) Uani 1 1 d . . .
H21 H 0.5764 0.0684 0.0800 0.052 Uiso 1 1 calc R . .
C22 C 0.7889(3) 0.05562(12) 0.16361(15) 0.0387(5) Uani 1 1 d . . .
C23 C 0.7246(3) -0.00037(13) 0.17315(19) 0.0496(7) Uani 1 1 d . . .
H23 H 0.6414 -0.0076 0.1504 0.060 Uiso 1 1 calc R . .
C24 C 0.7858(3) -0.04487(14) 0.2168(2) 0.0578(8) Uani 1 1 d . . .
H24 H 0.7440 -0.0824 0.2228 0.069 Uiso 1 1 calc R . .
C25 C 0.9080(3) -0.03435(14) 0.2515(2) 0.0579(8) Uani 1 1 d . . .
H25 H 0.9468 -0.0644 0.2817 0.070 Uiso 1 1 calc R . .
C26 C 0.9734(3) 0.02017(15) 0.24199(19) 0.0524(7) Uani 1 1 d . . .
H26 H 1.0561 0.0268 0.2655 0.063 Uiso 1 1 calc R . .
C27 C 0.9153(3) 0.06564(12) 0.19694(15) 0.0396(6) Uani 1 1 d . . .
C28 C 1.0949(3) 0.13427(13) 0.19861(15) 0.0422(6) Uani 1 1 d . . .
H28 H 1.1531 0.1041 0.2166 0.051 Uiso 1 1 calc R . .
C29 C 1.1379(3) 0.19563(13) 0.18491(15) 0.0407(6) Uani 1 1 d . . .
C30 C 1.3811(3) 0.18656(18) 0.2250(2) 0.0639(9) Uani 1 1 d . . .
H30A H 1.3589 0.1447 0.2351 0.096 Uiso 1 1 calc R . .
H30B H 1.4144 0.2060 0.2696 0.096 Uiso 1 1 calc R . .
H30C H 1.4478 0.1878 0.1891 0.096 Uiso 1 1 calc R . .
C31 C 1.2559(3) 0.27837(15) 0.17614(19) 0.0532(7) Uani 1 1 d . . .
H31 H 1.3258 0.3062 0.1780 0.064 Uiso 1 1 calc R . .
C32 C 1.1281(3) 0.28978(14) 0.15261(19) 0.0510(7) Uani 1 1 d . . .
H32 H 1.0963 0.3274 0.1353 0.061 Uiso 1 1 calc R . .
C33 C 0.4501(9) 0.5307(3) 0.1388(5) 0.155(3) Uani 1 1 d . . .
C34 C 0.3846(11) 0.4306(3) 0.0772(4) 0.169(4) Uani 1 1 d . . .
C35 C 0.4905(4) 0.4331(2) 0.1981(3) 0.0810(12) Uani 1 1 d . . .

loop_
_atom_site_aniso_label
_atom_site_aniso_U_11
_atom_site_aniso_U_22
_atom_site_aniso_U_33
_atom_site_aniso_U_23
_atom_site_aniso_U_13
_atom_site_aniso_U_12
Fe1 0.0347(2) 0.0358(2) 0.0393(2) -0.00154(15) 0.00387(14) -0.00048(14)
F1 0.098(2) 0.098(2) 0.166(3) -0.057(2) -0.050(2) 0.0210(16)
F2 0.0945(18) 0.0886(18) 0.1045(19) -0.0361(15) 0.0074(15) 0.0067(14)
F3 0.115(2) 0.090(2) 0.150(3) 0.0111(19) -0.025(2) 0.0226(17)
F4 0.132(3) 0.130(3) 0.152(3) 0.008(2) 0.063(2) 0.000(2)
F5 0.093(2) 0.318(6) 0.079(2) -0.007(3) 0.0068(17) -0.002(3)
F6 0.225(5) 0.093(3) 0.184(4) -0.015(2) -0.054(4) -0.004(3)
F7 0.496(12) 0.334(8) 0.075(2) 0.016(3) -0.033(4) 0.306(9)
F8 0.247(6) 0.255(6) 0.268(7) -0.116(5) 0.169(6) -0.165(5)
B1 0.064(2) 0.058(2) 0.082(3) -0.013(2) -0.004(2) 0.005(2)
B2 0.103(4) 0.076(3) 0.078(3) 0.010(3) 0.020(3) -0.004(3)
O1 0.0667(17) 0.0687(19) 0.136(3) 0.0028(18) -0.0102(17) -0.0086(14)
N1 0.0435(12) 0.0430(13) 0.0418(12) -0.0028(10) 0.0045(10) 0.0018(10)
N2 0.0638(16) 0.0526(15) 0.0384(12) -0.0016(11) 0.0087(11) 0.0120(12)
N3 0.0407(12) 0.0381(12) 0.0456(13) -0.0036(10) 0.0043(10) -0.0004(9)
N4 0.0429(12) 0.0383(12) 0.0446(12) 0.0007(9) 0.0050(10) -0.0003(9)
N5 0.0457(13) 0.0419(12) 0.0434(12) -0.0006(10) 0.0067(10) -0.0040(10)
N6 0.0493(14) 0.0493(14) 0.0416(12) -0.0080(10) 0.0068(10) -0.0017(11)
N7 0.0375(11) 0.0411(12) 0.0422(12) 0.0018(9) 0.0011(9) 0.0020(9)
N8 0.0402(13) 0.0642(17) 0.0510(14) 0.0147(12) -0.0061(11) -0.0047(12)
N9 0.0358(11) 0.0370(11) 0.0421(12) 0.0002(9) 0.0041(9) -0.0018(9)
N10 0.0349(11) 0.0379(11) 0.0425(12) 0.0010(9) 0.0014(9) -0.0005(9)
N11 0.0389(12) 0.0383(12) 0.0469(13) -0.0016(10) 0.0026(9) -0.0020(9)
N12 0.0360(12) 0.0545(15) 0.0500(14) -0.0019(11) 0.0012(10) -0.0070(10)
N13 0.089(2) 0.067(2) 0.088(2) -0.0041(19) 0.002(2) 0.0079(18)
C1 0.065(2) 0.0473(17) 0.0495(17) 0.0039(13) 0.0082(15) 0.0031(14)
C2 0.070(2) 0.061(2) 0.0404(15) 0.0045(14) 0.0064(14) 0.0044(16)
C3 0.138(4) 0.069(2) 0.053(2) -0.0023(18) 0.039(2) 0.031(3)
C4 0.0452(14) 0.0457(15) 0.0363(13) -0.0026(11) 0.0019(11) 0.0048(12)
C5 0.0516(16) 0.0416(15) 0.0482(16) -0.0063(12) 0.0034(13) 0.0071(12)
C6 0.0368(13) 0.0374(14) 0.0539(16) 0.0015(12) 0.0023(11) 0.0005(11)
C7 0.0496(16) 0.0392(15) 0.073(2) -0.0078(14) 0.0047(15) -0.0010(13)
C9 0.068(2) 0.0461(18) 0.087(3) 0.0213(18) 0.0030(19) -0.0057(16)
C8 0.063(2) 0.0361(16) 0.097(3) -0.0020(17) 0.0042(19) -0.0020(14)
C10 0.0609(19) 0.0477(17) 0.063(2) 0.0085(15) 0.0069(15) -0.0024(14)
C11 0.0388(14) 0.0399(14) 0.0494(15) 0.0024(12) 0.0021(11) -0.0016(11)
C12 0.0510(16) 0.0466(16) 0.0401(14) 0.0033(12) 0.0062(12) -0.0017(12)
C13 0.0381(13) 0.0461(15) 0.0393(14) -0.0036(11) 0.0029(11) -0.0019(11)
C14 0.084(3) 0.072(2) 0.0423(17) -0.0037(16) 0.0142(17) 0.0054(19)
C15 0.0604(19) 0.0495(18) 0.0591(19) -0.0119(14) 0.0126(15) -0.0019(14)
C16 0.066(2) 0.0436(16) 0.0579(19) -0.0033(14) 0.0134(16) -0.0008(14)
C17 0.0488(16) 0.0489(17) 0.0534(17) 0.0028(13) 0.0022(13) 0.0092(13)
C18 0.0448(16) 0.070(2) 0.0555(18) 0.0142(16) -0.0020(14) 0.0098(15)
C19 0.058(2) 0.096(3) 0.100(3) 0.028(3) -0.034(2) -0.028(2)
C20 0.0369(13) 0.0498(15) 0.0392(14) 0.0045(12) -0.0002(11) -0.0036(11)
C21 0.0411(14) 0.0425(14) 0.0470(15) 0.0021(12) -0.0005(11) -0.0096(11)
C22 0.0365(13) 0.0340(13) 0.0462(14) -0.0001(11) 0.0070(11) 0.0001(10)
C23 0.0432(15) 0.0382(14) 0.0680(19) 0.0001(13) 0.0082(14) -0.0036(12)
C24 0.0564(18) 0.0341(14) 0.084(2) 0.0098(15) 0.0182(17) -0.0012(13)
C25 0.0570(18) 0.0433(16) 0.074(2) 0.0159(15) 0.0076(16) 0.0070(14)
C26 0.0472(16) 0.0478(16) 0.0620(19) 0.0102(14) -0.0001(14) 0.0038(13)
C27 0.0394(13) 0.0357(13) 0.0442(14) 0.0017(11) 0.0075(11) 0.0012(10)
C28 0.0388(14) 0.0446(15) 0.0429(14) 0.0036(12) -0.0002(11) 0.0017(11)
C29 0.0349(13) 0.0458(15) 0.0413(14) -0.0033(11) 0.0011(11) -0.0034(11)
C30 0.0345(15) 0.078(2) 0.079(2) 0.0085(19) -0.0064(15) -0.0048(15)
C31 0.0462(16) 0.0516(17) 0.0620(19) -0.0051(14) 0.0047(14) -0.0166(13)
C32 0.0485(16) 0.0423(15) 0.0625(19) -0.0009(13) 0.0054(14) -0.0072(12)
C33 0.192(8) 0.059(3) 0.217(8) 0.001(4) 0.032(6) -0.013(4)
C34 0.271(10) 0.104(5) 0.122(5) -0.022(4) -0.075(6) 0.006(6)
C35 0.047(2) 0.085(3) 0.112(4) -0.015(3) 0.010(2) -0.0074(19)

loop_
_atom_type_symbol
_atom_type_description
_atom_type_scat_dispersion_real
_atom_type_scat_dispersion_imag
_atom_type_scat_source
C C 0.0033 0.0016 'International Tables Vol C Tables 4.2.6.8 and 6.1.1.4'
H H 0.0000 0.0000 'International Tables Vol C Tables 4.2.6.8 and 6.1.1.4'
N N 0.0061 0.0033 'International Tables Vol C Tables 4.2.6.8 and 6.1.1.4'
O O 0.0106 0.0060 'International Tables Vol C Tables 4.2.6.8 and 6.1.1.4'
B B 0.0013 0.0007 'International Tables Vol C Tables 4.2.6.8 and 6.1.1.4'
F F 0.0171 0.0103 'International Tables Vol C Tables 4.2.6.8 and 6.1.1.4'
Fe Fe 0.3463 0.8444 'International Tables Vol C Tables 4.2.6.8 and 6.1.1.4'

loop_
_geom_angle_atom_site_label_1
_geom_angle_atom_site_label_2
_geom_angle_atom_site_label_3
_geom_angle
_geom_angle_site_symmetry_1
_geom_angle_site_symmetry_3
_geom_angle_publ_flag
N11 Fe1 N7 155.23(9) . . ?
N11 Fe1 N5 89.17(9) . . ?
N7 Fe1 N5 93.69(9) . . ?
N11 Fe1 N1 97.57(9) . . ?
N7 Fe1 N1 89.71(9) . . ?
N5 Fe1 N1 156.07(9) . . ?
N11 Fe1 N10 70.55(8) . . ?
N7 Fe1 N10 134.17(8) . . ?
N5 Fe1 N10 80.13(8) . . ?
N1 Fe1 N10 80.55(8) . . ?
N11 Fe1 N3 80.52(8) . . ?
N7 Fe1 N3 79.81(8) . . ?
N5 Fe1 N3 133.86(9) . . ?
N1 Fe1 N3 70.04(8) . . ?
N10 Fe1 N3 135.25(8) . . ?
F4 B1 F1 114.4(4) . . ?
F4 B1 F2 109.0(4) . . ?
F1 B1 F2 109.0(4) . . ?
F4 B1 F3 105.3(4) . . ?
F1 B1 F3 107.2(4) . . ?
F2 B1 F3 111.9(4) . . ?
F7 B2 F8 117.3(7) . . ?
F7 B2 F5 111.8(6) . . ?
F8 B2 F5 108.4(6) . . ?
F7 B2 F6 105.8(6) . . ?
F8 B2 F6 101.1(6) . . ?
F5 B2 F6 111.9(5) . . ?
C4 N1 C1 105.0(2) . . ?
C4 N1 Fe1 116.57(19) . . ?
C1 N1 Fe1 138.1(2) . . ?
C2 N2 C4 107.1(3) . . ?
C2 N2 C3 126.4(3) . . ?
C4 N2 C3 126.5(3) . . ?
C5 N3 C6 121.6(2) . . ?
C5 N3 Fe1 115.3(2) . . ?
C6 N3 Fe1 122.95(18) . . ?
C12 N4 C11 122.2(3) . . ?
C13 N5 C16 105.4(2) . . ?
C13 N5 Fe1 117.42(19) . . ?
C16 N5 Fe1 137.2(2) . . ?
C15 N6 C13 106.7(3) . . ?
C15 N6 C14 125.6(3) . . ?
C13 N6 C14 127.7(3) . . ?
C20 N7 C17 105.5(2) . . ?
C20 N7 Fe1 117.39(18) . . ?
C17 N7 Fe1 137.1(2) . . ?
C20 N8 C18 106.6(3) . . ?
C20 N8 C19 127.4(3) . . ?
C18 N8 C19 125.9(3) . . ?
C21 N9 C22 123.2(2) . . ?
C28 N10 C27 121.7(2) . . ?
C28 N10 Fe1 115.65(18) . . ?
C27 N10 Fe1 122.46(17) . . ?
C29 N11 C32 105.0(2) . . ?
C29 N11 Fe1 116.07(18) . . ?
C32 N11 Fe1 138.6(2) . . ?
C31 N12 C29 107.1(3) . . ?
C31 N12 C30 125.8(3) . . ?
C29 N12 C30 127.1(3) . . ?
C35 N13 C33 120.2(5) . . ?
C35 N13 C34 117.6(4) . . ?
C33 N13 C34 122.0(6) . . ?
C2 C1 N1 110.0(3) . . ?
C2 C1 H1 125.0 . . ?
N1 C1 H1 125.0 . . ?
N2 C2 C1 106.2(3) . . ?
N2 C2 H2 126.9 . . ?
C1 C2 H2 126.9 . . ?
N2 C3 H3A 109.5 . . ?
N2 C3 H3B 109.5 . . ?
H3A C3 H3B 109.5 . . ?
N2 C3 H3C 109.5 . . ?
H3A C3 H3C 109.5 . . ?
H3B C3 H3C 109.5 . . ?
N1 C4 N2 111.7(3) . . ?
N1 C4 C5 121.8(3) . . ?
N2 C4 C5 126.6(3) . . ?
N3 C5 C4 116.0(3) . . ?
N3 C5 H5 122.0 . . ?
C4 C5 H5 122.0 . . ?
C7 C6 C11 120.0(3) . . ?
C7 C6 N3 125.2(3) . . ?
C11 C6 N3 114.8(2) . . ?
C8 C7 C6 120.0(3) . . ?
C8 C7 H7 120.0 . . ?
C6 C7 H7 120.0 . . ?
C10 C9 C8 120.8(3) . . ?
C10 C9 H9 119.6 . . ?
C8 C9 H9 119.6 . . ?
C7 C8 C9 120.2(3) . . ?
C7 C8 H8 119.9 . . ?
C9 C8 H8 119.9 . . ?
C9 C10 C11 120.1(3) . . ?
C9 C10 H10 120.0 . . ?
C11 C10 H10 120.0 . . ?
N4 C11 C10 125.5(3) . . ?
N4 C11 C6 115.6(2) . . ?
C10 C11 C6 118.9(3) . . ?
N4 C12 C13 115.9(3) . . ?
N4 C12 H12 122.0 . . ?
C13 C12 H12 122.0 . . ?
N5 C13 N6 111.3(3) . . ?
N5 C13 C12 121.7(3) . . ?
N6 C13 C12 127.0(3) . . ?
N6 C14 H14A 109.5 . . ?
N6 C14 H14B 109.5 . . ?
H14A C14 H14B 109.5 . . ?
N6 C14 H14C 109.5 . . ?
H14A C14 H14C 109.5 . . ?
H14B C14 H14C 109.5 . . ?
N6 C15 C16 106.5(3) . . ?
N6 C15 H15 126.8 . . ?
C16 C15 H15 126.8 . . ?
N5 C16 C15 110.1(3) . . ?
N5 C16 H16 124.9 . . ?
C15 C16 H16 124.9 . . ?
C18 C17 N7 109.9(3) . . ?
C18 C17 H17 125.1 . . ?
N7 C17 H17 125.1 . . ?
C17 C18 N8 106.9(3) . . ?
C17 C18 H18 126.5 . . ?
N8 C18 H18 126.5 . . ?
N8 C19 H19A 109.5 . . ?
N8 C19 H19B 109.5 . . ?
H19A C19 H19B 109.5 . . ?
N8 C19 H19C 109.5 . . ?
H19A C19 H19C 109.5 . . ?
H19B C19 H19C 109.5 . . ?
N7 C20 N8 111.1(3) . . ?
N7 C20 C21 121.3(2) . . ?
N8 C20 C21 127.3(3) . . ?
N9 C21 C20 115.3(2) . . ?
N9 C21 H21 122.4 . . ?
C20 C21 H21 122.4 . . ?
C23 C22 C27 120.0(3) . . ?
C23 C22 N9 124.9(3) . . ?
C27 C22 N9 114.9(2) . . ?
C24 C23 C22 119.3(3) . . ?
C24 C23 H23 120.4 . . ?
C22 C23 H23 120.4 . . ?
C25 C24 C23 120.8(3) . . ?
C25 C24 H24 119.6 . . ?
C23 C24 H24 119.6 . . ?
C26 C25 C24 120.7(3) . . ?
C26 C25 H25 119.7 . . ?
C24 C25 H25 119.7 . . ?
C25 C26 C27 119.9(3) . . ?
C25 C26 H26 120.0 . . ?
C27 C26 H26 120.0 . . ?
C26 C27 C22 119.3(3) . . ?
C26 C27 N10 124.9(3) . . ?
C22 C27 N10 115.7(2) . . ?
N10 C28 C29 115.8(2) . . ?
N10 C28 H28 122.1 . . ?
C29 C28 H28 122.1 . . ?
N11 C29 N12 111.0(3) . . ?
N11 C29 C28 121.4(2) . . ?
N12 C29 C28 127.6(3) . . ?
N12 C30 H30A 109.5 . . ?
N12 C30 H30B 109.5 . . ?
H30A C30 H30B 109.5 . . ?
N12 C30 H30C 109.5 . . ?
H30A C30 H30C 109.5 . . ?
H30B C30 H30C 109.5 . . ?
N12 C31 C32 106.8(3) . . ?
N12 C31 H31 126.6 . . ?
C32 C31 H31 126.6 . . ?
C31 C32 N11 110.0(3) . . ?
C31 C32 H32 125.0 . . ?
N11 C32 H32 125.0 . . ?
O1 C35 N13 123.7(4) . . ?

loop_
_geom_bond_atom_site_label_1
_geom_bond_atom_site_label_2
_geom_bond_distance
_geom_bond_site_symmetry_2
_geom_bond_publ_flag
Fe1 N11 2.246(2) . ?
Fe1 N7 2.250(2) . ?
Fe1 N5 2.257(2) . ?
Fe1 N1 2.259(2) . ?
Fe1 N10 2.400(2) . ?
Fe1 N3 2.425(2) . ?
F1 B1 1.360(5) . ?
F2 B1 1.371(5) . ?
F3 B1 1.374(5) . ?
F4 B1 1.354(6) . ?
F5 B2 1.310(6) . ?
F6 B2 1.325(7) . ?
F7 B2 1.273(7) . ?
F8 B2 1.287(8) . ?
O1 C35 1.210(5) . ?
N1 C4 1.316(4) . ?
N1 C1 1.367(4) . ?
N2 C2 1.351(4) . ?
N2 C4 1.355(4) . ?
N2 C3 1.463(4) . ?
N3 C5 1.277(4) . ?
N3 C6 1.416(4) . ?
N4 C12 1.271(4) . ?
N4 C11 1.399(4) . ?
N5 C13 1.323(4) . ?
N5 C16 1.360(4) . ?
N6 C15 1.358(4) . ?
N6 C13 1.359(4) . ?
N6 C14 1.467(4) . ?
N7 C20 1.330(4) . ?
N7 C17 1.364(4) . ?
N8 C20 1.357(4) . ?
N8 C18 1.363(5) . ?
N8 C19 1.464(4) . ?
N9 C21 1.275(4) . ?
N9 C22 1.411(3) . ?
N10 C28 1.281(3) . ?
N10 C27 1.407(3) . ?
N11 C29 1.334(4) . ?
N11 C32 1.361(4) . ?
N12 C31 1.346(4) . ?
N12 C29 1.355(4) . ?
N12 C30 1.471(4) . ?
N13 C35 1.347(6) . ?
N13 C33 1.435(6) . ?
N13 C34 1.454(7) . ?
C1 C2 1.365(5) . ?
C1 H1 0.9300 . ?
C2 H2 0.9300 . ?
C3 H3A 0.9600 . ?
C3 H3B 0.9600 . ?
C3 H3C 0.9600 . ?
C4 C5 1.437(4) . ?
C5 H5 0.9300 . ?
C6 C7 1.397(4) . ?
C6 C11 1.405(4) . ?
C7 C8 1.376(5) . ?
C7 H7 0.9300 . ?
C9 C10 1.373(5) . ?
C9 C8 1.387(6) . ?
C9 H9 0.9300 . ?
C8 H8 0.9300 . ?
C10 C11 1.405(4) . ?
C10 H10 0.9300 . ?
C12 C13 1.436(4) . ?
C12 H12 0.9300 . ?
C14 H14A 0.9600 . ?
C14 H14B 0.9600 . ?
C14 H14C 0.9600 . ?
C15 C16 1.361(5) . ?
C15 H15 0.9300 . ?
C16 H16 0.9300 . ?
C17 C18 1.356(5) . ?
C17 H17 0.9300 . ?
C18 H18 0.9300 . ?
C19 H19A 0.9600 . ?
C19 H19B 0.9600 . ?
C19 H19C 0.9600 . ?
C20 C21 1.439(4) . ?
C21 H21 0.9300 . ?
C22 C23 1.398(4) . ?
C22 C27 1.402(4) . ?
C23 C24 1.381(4) . ?
C23 H23 0.9300 . ?
C24 C25 1.376(5) . ?
C24 H24 0.9300 . ?
C25 C26 1.375(4) . ?
C25 H25 0.9300 . ?
C26 C27 1.397(4) . ?
C26 H26 0.9300 . ?
C28 C29 1.433(4) . ?
C28 H28 0.9300 . ?
C30 H30A 0.9600 . ?
C30 H30B 0.9600 . ?
C30 H30C 0.9600 . ?
C31 C32 1.360(5) . ?
C31 H31 0.9300 . ?
C32 H32 0.9300 . ?
